data_7219621
loop_
_publ_author_name
'Liu, Guangfeng'
'Liu, Jie'
'Zheng, Xiaoxin'
'Liu, Yang'
'Yuan, Dongsheng'
'Zhang, Xixia'
'Gao, Zeliang'
'Tao, Xutang'

_publ_section_title
;
 Bulk crystal growth and characterization of semi-organic nonlinear
 optical crystal tri-diethylammonium hexachlorobismuthate (TDCB)
;
_journal_issue 12
_journal_name_full CrystEngComm
_journal_page_first 2569
_journal_paper_doi 10.1039/C4CE02182G
_journal_volume 17
_journal_year 2015
_chemical_formula_moiety 'Bi Cl6, 3(C4 H12 N)'
_chemical_formula_sum 'C12 H36 Bi Cl6 N3'
_chemical_formula_weight 644.12
_chemical_name_systematic
; 
 ? 
;
_space_group_IT_number 161
_symmetry_cell_setting trigonal
_symmetry_space_group_name_Hall 'R 3 -2"c'
_symmetry_space_group_name_H-M 'R 3 c :H'
_atom_sites_solution_hydrogens geom
_atom_sites_solution_primary direct
_atom_sites_solution_secondary difmap
_audit_creation_method SHELXL-97
_audit_update_record
;
2014-10-26 deposited with the CCDC.
2015-02-20 downloaded from the CCDC.
;
_cell_angle_alpha 90.00
_cell_angle_beta 90.00
_cell_angle_gamma 120.00
_cell_formula_units_Z 6
_cell_length_a 14.699(4)
_cell_length_b 14.699(4)
_cell_length_c 19.102(5)
_cell_measurement_reflns_used 9919
_cell_measurement_temperature 100(2)
_cell_measurement_theta_max 27.49
_cell_measurement_theta_min 2.67
_cell_volume 3574.3(17)
_computing_cell_refinement 'Bruker SAINT'
_computing_data_collection 'Bruker APEX2'
_computing_data_reduction 'Bruker SAINT'
_computing_molecular_graphics 'Bruker SHELXTL'
_computing_publication_material 'Bruker SHELXTL'
_computing_structure_refinement 'SHELXL-97 (Sheldrick, 2008)'
_computing_structure_solution 'SHELXS-97 (Sheldrick, 2008)'
_diffrn_ambient_temperature 100(2)
_diffrn_measured_fraction_theta_full 1.000
_diffrn_measured_fraction_theta_max 1.000
_diffrn_measurement_device_type 'Bruker APEX-II CCD'
_diffrn_measurement_method '\f and \w scans'
_diffrn_radiation_monochromator graphite
_diffrn_radiation_source 'fine-focus sealed tube'
_diffrn_radiation_type MoK\a
_diffrn_radiation_wavelength 0.71069
_diffrn_reflns_av_R_equivalents 0.0278
_diffrn_reflns_av_sigmaI/netI 0.0261
_diffrn_reflns_limit_h_max 19
_diffrn_reflns_limit_h_min -18
_diffrn_reflns_limit_k_max 18
_diffrn_reflns_limit_k_min -19
_diffrn_reflns_limit_l_max 24
_diffrn_reflns_limit_l_min -24
_diffrn_reflns_number 12907
_diffrn_reflns_theta_full 27.49
_diffrn_reflns_theta_max 27.49
_diffrn_reflns_theta_min 2.67
_exptl_absorpt_coefficient_mu 8.072
_exptl_absorpt_correction_T_max 0.1956
_exptl_absorpt_correction_T_min 0.1406
_exptl_absorpt_correction_type multi-scan
_exptl_absorpt_process_details 'APEX2 Software Suite (Bruker,2009)'
_exptl_crystal_colour colourless
_exptl_crystal_density_diffrn 1.795
_exptl_crystal_density_method 'not measured'
_exptl_crystal_description bulk
_exptl_crystal_F_000 1884
_exptl_crystal_size_max 0.40
_exptl_crystal_size_mid 0.30
_exptl_crystal_size_min 0.30
_refine_diff_density_max 0.783
_refine_diff_density_min -0.392
_refine_diff_density_rms 0.060
_refine_ls_abs_structure_details 'Flack H D (1983), Acta Cryst. A39, 876-881'
_refine_ls_abs_structure_Flack -0.009(6)
_refine_ls_extinction_coef 0.00115(3)
_refine_ls_extinction_expression Fc^*^=kFc[1+0.001xFc^2^\l^3^/sin(2\q)]^-1/4^
_refine_ls_extinction_method SHELXL
_refine_ls_goodness_of_fit_ref 1.092
_refine_ls_hydrogen_treatment constr
_refine_ls_matrix_type full
_refine_ls_number_parameters 70
_refine_ls_number_reflns 1816
_refine_ls_number_restraints 1
_refine_ls_restrained_S_all 1.092
_refine_ls_R_factor_all 0.0109
_refine_ls_R_factor_gt 0.0109
_refine_ls_shift/su_max 0.002
_refine_ls_shift/su_mean 0.000
_refine_ls_structure_factor_coef Fsqd
_refine_ls_weighting_details 'calc w=1/[\s^2^(Fo^2^)+(0.0000P)^2^+0.0000P] where P=(Fo^2^+2Fc^2^)/3'
_refine_ls_weighting_scheme calc
_refine_ls_wR_factor_gt 0.0295
_refine_ls_wR_factor_ref 0.0295
_reflns_number_gt 1807
_reflns_number_total 1816
_reflns_threshold_expression >2sigma(I)
_cod_data_source_file c4ce02182g2.cif
_cod_data_source_block TDCB
_cod_depositor_comments 'Adding full bibliography for 7219621.cif.'
_cod_original_cell_volume 3574.2(17)
_cod_original_sg_symbol_H-M 'R 3 c'
_cod_database_code 7219621

loop_
_symmetry_equiv_pos_as_xyz
'x, y, z'
'-y, x-y, z'
'-x+y, -x, z'
'-y, -x, z+1/2'
'x, x-y, z+1/2'
'-x+y, y, z+1/2'
'x+2/3, y+1/3, z+1/3'
'-y+2/3, x-y+1/3, z+1/3'
'-x+y+2/3, -x+1/3, z+1/3'
'-y+2/3, -x+1/3, z+5/6'
'x+2/3, x-y+1/3, z+5/6'
'-x+y+2/3, y+1/3, z+5/6'
'x+1/3, y+2/3, z+2/3'
'-y+1/3, x-y+2/3, z+2/3'
'-x+y+1/3, -x+2/3, z+2/3'
'-y+1/3, -x+2/3, z+7/6'
'x+1/3, x-y+2/3, z+7/6'
'-x+y+1/3, y+2/3, z+7/6'

loop_
_atom_site_label
_atom_site_type_symbol
_atom_site_fract_x
_atom_site_fract_y
_atom_site_fract_z
_atom_site_U_iso_or_equiv
_atom_site_adp_type
_atom_site_occupancy
_atom_site_symmetry_multiplicity
_atom_site_calc_flag
_atom_site_refinement_flags
N1 N 0.25301(9) 0.88619(10) 0.97588(6) 0.0146(3) Uani 1 1 d .
H3A H 0.2159 0.8174 0.9867 0.018 Uiso 1 1 d R
H3B H 0.2084 0.9043 0.9567 0.018 Uiso 1 1 d R
C1 C 0.34057(13) 1.06365(13) 1.03123(10) 0.0230(3) Uani 1 1 d .
H1A H 0.2852 1.0766 1.0176 0.035 Uiso 1 1 calc R
H1B H 0.3932 1.0883 0.9953 0.035 Uiso 1 1 calc R
H1C H 0.3715 1.1001 1.0741 0.035 Uiso 1 1 calc R
C2 C 0.29633(13) 0.94729(13) 1.04181(8) 0.0204(3) Uani 1 1 d .
H2A H 0.3513 0.9352 1.0595 0.024 Uiso 1 1 calc R
H2B H 0.2411 0.9222 1.0767 0.024 Uiso 1 1 calc R
C4 C 0.33447(12) 0.90217(13) 0.92242(8) 0.0188(3) Uani 1 1 d .
H4A H 0.3922 0.8996 0.9451 0.023 Uiso 1 1 calc R
H4B H 0.3620 0.9708 0.9011 0.023 Uiso 1 1 calc R
C6 C 0.28757(16) 0.81806(14) 0.86636(9) 0.0260(4) Uani 1 1 d .
H6A H 0.2313 0.8215 0.8433 0.039 Uiso 1 1 calc R
H6B H 0.2609 0.7502 0.8875 0.039 Uiso 1 1 calc R
H6C H 0.3408 0.8293 0.8327 0.039 Uiso 1 1 calc R
Bi1 Bi 0.0000 1.0000 0.95845(4) 0.01017(5) Uani 1 3 d S
Cl2 Cl 0.15648(3) 0.99315(3) 0.872649(17) 0.01561(8) Uani 1 1 d .
Cl3 Cl 0.02079(3) 0.86414(3) 1.033565(18) 0.01856(9) Uani 1 1 d .

loop_
_atom_site_aniso_label
_atom_site_aniso_U_11
_atom_site_aniso_U_22
_atom_site_aniso_U_33
_atom_site_aniso_U_23
_atom_site_aniso_U_13
_atom_site_aniso_U_12
N1 0.0129(6) 0.0131(6) 0.0181(6) 0.0025(5) 0.0002(5) 0.0067(5)
C1 0.0229(8) 0.0210(9) 0.0262(8) -0.0043(7) -0.0041(7) 0.0118(8)
C2 0.0213(7) 0.0242(8) 0.0176(7) 0.0023(7) 0.0008(7) 0.0128(6)
C4 0.0154(8) 0.0220(8) 0.0184(7) 0.0030(6) 0.0032(6) 0.0089(7)
C6 0.0309(10) 0.0237(9) 0.0222(8) 0.0008(7) 0.0057(7) 0.0127(8)
Bi1 0.01004(6) 0.01004(6) 0.01044(7) 0.000 0.000 0.00502(3)
Cl2 0.01690(18) 0.01532(18) 0.01568(18) 0.00323(14) 0.00369(14) 0.00885(16)
Cl3 0.01979(18) 0.01779(17) 0.01869(19) 0.00586(15) 0.00102(15) 0.00983(16)

loop_
_atom_type_symbol
_atom_type_description
_atom_type_scat_dispersion_real
_atom_type_scat_dispersion_imag
_atom_type_scat_source
C C 0.0033 0.0016 'International Tables Vol C Tables 4.2.6.8 and 6.1.1.4'
H H 0.0000 0.0000 'International Tables Vol C Tables 4.2.6.8 and 6.1.1.4'
Bi Bi -4.1077 10.2566 'International Tables Vol C Tables 4.2.6.8 and 6.1.1.4'
Cl Cl 0.1484 0.1585 'International Tables Vol C Tables 4.2.6.8 and 6.1.1.4'
N N 0.0061 0.0033 'International Tables Vol C Tables 4.2.6.8 and 6.1.1.4'

loop_
_geom_angle_atom_site_label_1
_geom_angle_atom_site_label_2
_geom_angle_atom_site_label_3
_geom_angle
_geom_angle_site_symmetry_1
_geom_angle_site_symmetry_3
C2 N1 C4 114.41(12) . .
C2 N1 H3A 108.6 . .
C4 N1 H3A 108.7 . .
C2 N1 H3B 108.7 . .
C4 N1 H3B 108.7 . .
H3A N1 H3B 107.6 . .
C2 C1 H1A 109.5 . .
C2 C1 H1B 109.5 . .
H1A C1 H1B 109.5 . .
C2 C1 H1C 109.5 . .
H1A C1 H1C 109.5 . .
H1B C1 H1C 109.5 . .
N1 C2 C1 112.44(12) . .
N1 C2 H2A 109.1 . .
C1 C2 H2A 109.1 . .
N1 C2 H2B 109.1 . .
C1 C2 H2B 109.1 . .
H2A C2 H2B 107.8 . .
N1 C4 C6 110.57(13) . .
N1 C4 H4A 109.5 . .
C6 C4 H4A 109.5 . .
N1 C4 H4B 109.5 . .
C6 C4 H4B 109.5 . .
H4A C4 H4B 108.1 . .
C4 C6 H6A 109.5 . .
C4 C6 H6B 109.5 . .
H6A C6 H6B 109.5 . .
C4 C6 H6C 109.5 . .
H6A C6 H6C 109.5 . .
H6B C6 H6C 109.5 . .
Cl3 Bi1 Cl3 92.43(2) 2_675 3_465
Cl3 Bi1 Cl3 92.43(2) 2_675 .
Cl3 Bi1 Cl3 92.43(2) 3_465 .
Cl3 Bi1 Cl2 172.324(13) 2_675 3_465
Cl3 Bi1 Cl2 83.339(19) 3_465 3_465
Cl3 Bi1 Cl2 94.140(18) . 3_465
Cl3 Bi1 Cl2 83.339(18) 2_675 2_675
Cl3 Bi1 Cl2 94.141(18) 3_465 2_675
Cl3 Bi1 Cl2 172.323(13) . 2_675
Cl2 Bi1 Cl2 90.56(2) 3_465 2_675
Cl3 Bi1 Cl2 94.142(18) 2_675 .
Cl3 Bi1 Cl2 172.324(13) 3_465 .
Cl3 Bi1 Cl2 83.339(18) . .
Cl2 Bi1 Cl2 90.56(2) 3_465 .
Cl2 Bi1 Cl2 90.56(2) 2_675 .

loop_
_geom_bond_atom_site_label_1
_geom_bond_atom_site_label_2
_geom_bond_distance
_geom_bond_site_symmetry_2
N1 C2 1.492(2) .
N1 C4 1.5001(19) .
N1 H3A 0.9001 .
N1 H3B 0.9000 .
C1 C2 1.509(2) .
C1 H1A 0.9600 .
C1 H1B 0.9600 .
C1 H1C 0.9600 .
C2 H2A 0.9700 .
C2 H2B 0.9700 .
C4 C6 1.516(2) .
C4 H4A 0.9700 .
C4 H4B 0.9700 .
C6 H6A 0.9600 .
C6 H6B 0.9600 .
C6 H6C 0.9600 .
Bi1 Cl3 2.5981(7) 2_675
Bi1 Cl3 2.5981(7) 3_465
Bi1 Cl3 2.5981(7) .
Bi1 Cl2 2.8667(8) 3_465
Bi1 Cl2 2.8667(8) 2_675
Bi1 Cl2 2.8667(8) .
